data_7709581
loop_
_publ_author_name
'Guan, Weiming'
'Li, Bao'
'Wu, Lixin'

_publ_section_title
;
 Chiral hexamers of organically modified polyoxometalates via ionic
 complexation
;
_journal_name_full 'Dalton Transactions'
_journal_paper_doi 10.1039/D2DT00093H
_journal_year 2022
_chemical_absolute_configuration rmad
_chemical_formula_moiety
'C276 H316 Mn6 Mo36 N24 Na16 O188, 3(H3O), 1(Cl1), 16(C2 H3 N), 29.86[CH3CN], 15.86[C3H7NO], 43[H2O], 0.5[H2O], 0.5[CH3CN]'
_chemical_formula_sum 'C416.3 H662.05 Cl Mn6 Mo36 N86.22 Na16 O250.36'
_chemical_formula_weight 15067.54
_space_group_crystal_system cubic
_space_group_IT_number 197
_space_group_name_Hall 'I 2 2 3'
_space_group_name_H-M_alt 'I 2 3'
_atom_sites_solution_hydrogens geom
_atom_sites_solution_primary direct
_audit_creation_date 2022-02-09
_audit_creation_method
;
Olex2 1.5
(compiled 2021.12.09 svn.r5202d8cf for OlexSys, GUI svn.r6439)
;
_audit_update_record
;
2022-02-10 deposited with the CCDC.	2022-02-18 downloaded from the CCDC.
;
_cell_angle_alpha 90
_cell_angle_beta 90
_cell_angle_gamma 90
_cell_formula_units_Z 2
_cell_length_a 30.9645(15)
_cell_length_b 30.9645(15)
_cell_length_c 30.9645(15)
_cell_measurement_reflns_used 9339
_cell_measurement_temperature 100.00
_cell_measurement_theta_max 27.372
_cell_measurement_theta_min 2.630
_cell_volume 29689(2)
_computing_cell_refinement 'SAINT V8.40A (Bruker, 2019)'
_computing_data_collection 'Bruker APEX3'
_computing_data_reduction 'SAINT V8.40A (Bruker, 2019)'
_computing_molecular_graphics 'Olex2 1.5 (Dolomanov et al., 2009)'
_computing_publication_material 'Olex2 1.5 (Dolomanov et al., 2009)'
_computing_structure_refinement 'SHELXL 2018/3 (Sheldrick, 2015)'
_computing_structure_solution 'SHELXS  (Sheldrick, 2008)'
_diffrn_ambient_temperature 100.00
_diffrn_detector 'Bruker D8 Venture'
_diffrn_measured_fraction_theta_full 0.999
_diffrn_measured_fraction_theta_max 0.999
_diffrn_measurement_device 'Bruker APEX-II CCD'
_diffrn_measurement_device_type 'Bruker APEX-II CCD'
_diffrn_measurement_method '\f and \w scans'
_diffrn_radiation_monochromator 'equatorial mounted graphite'
_diffrn_radiation_probe x-ray
_diffrn_radiation_type MoK\a
_diffrn_radiation_wavelength 0.71073
_diffrn_reflns_av_R_equivalents 0.1084
_diffrn_reflns_av_unetI/netI 0.0232
_diffrn_reflns_Laue_measured_fraction_full 0.999
_diffrn_reflns_Laue_measured_fraction_max 0.999
_diffrn_reflns_limit_h_max 38
_diffrn_reflns_limit_h_min -37
_diffrn_reflns_limit_k_max 38
_diffrn_reflns_limit_k_min -38
_diffrn_reflns_limit_l_max 38
_diffrn_reflns_limit_l_min -38
_diffrn_reflns_number 389367
_diffrn_reflns_point_group_measured_fraction_full 0.999
_diffrn_reflns_point_group_measured_fraction_max 0.999
_diffrn_reflns_theta_full 25.242
_diffrn_reflns_theta_max 25.990
_diffrn_reflns_theta_min 2.461
_diffrn_source 'sealed X-ray tube'
_diffrn_source_current 30.0
_diffrn_source_power 1.5
_diffrn_source_target Mo
_diffrn_source_voltage 50.0
_exptl_absorpt_coefficient_mu 0.968
_exptl_absorpt_correction_T_max 0.7456
_exptl_absorpt_correction_T_min 0.6602
_exptl_absorpt_correction_type multi-scan
_exptl_absorpt_process_details
;
SADABS 2016/2: Krause, L., Herbst-Irmer, R., Sheldrick G.M. & Stalke D.,
 J. Appl. Cryst. 48 (2015) 3-10
;
_exptl_crystal_colour 'clear orangish orange'
_exptl_crystal_colour_lustre clear
_exptl_crystal_colour_modifier orangish
_exptl_crystal_colour_primary orange
_exptl_crystal_density_diffrn 1.686
_exptl_crystal_description cube
_exptl_crystal_F_000 15243
_exptl_crystal_size_max 0.45
_exptl_crystal_size_mid 0.45
_exptl_crystal_size_min 0.35
_refine_diff_density_max 0.907
_refine_diff_density_min -0.826
_refine_diff_density_rms 0.089
_refine_ls_abs_structure_details
;
 Flack x determined using 3493 quotients [(I+)-(I-)]/[(I+)+(I-)]
 (Parsons, Flack and Wagner, Acta Cryst. B69 (2013) 249-259).
;
_refine_ls_abs_structure_Flack -0.028(9)
_refine_ls_extinction_method none
_refine_ls_goodness_of_fit_ref 1.159
_refine_ls_hydrogen_treatment constr
_refine_ls_matrix_type full
_refine_ls_number_parameters 455
_refine_ls_number_reflns 9741
_refine_ls_number_restraints 0
_refine_ls_restrained_S_all 1.159
_refine_ls_R_factor_all 0.0653
_refine_ls_R_factor_gt 0.0409
_refine_ls_shift/su_max 0.001
_refine_ls_shift/su_mean 0.000
_refine_ls_structure_factor_coef Fsqd
_refine_ls_weighting_details 'w=1/[\s^2^(Fo^2^)+(0.0394P)^2^+175.8154P] where P=(Fo^2^+2Fc^2^)/3'
_refine_ls_weighting_scheme calc
_refine_ls_wR_factor_gt 0.0940
_refine_ls_wR_factor_ref 0.1148
_reflns_Friedel_coverage 0.890
_reflns_Friedel_fraction_full 1.000
_reflns_Friedel_fraction_max 1.000
_reflns_number_gt 7949
_reflns_number_total 9741
_reflns_threshold_expression 'I > 2\s(I)'
_cod_data_source_file d2dt00093h2.cif
_cod_data_source_block ar_sq
_cod_original_cell_volume 29689(4)
_cod_original_formula_sum 'C416.30 H662.05 Cl Mn6 Mo36 N86.22 Na16 O250.36'
_cod_database_code 7709581
_shelx_shelxl_version_number 2018/3
_shelx_space_group_comment
;
The symmetry employed for this shelxl refinement is uniquely defined
by the following loop, which should always be used as a source of
symmetry information in preference to the above space-group names.
They are only intended as comments.
;
_shelx_estimated_absorpt_t_max 0.728
_shelx_estimated_absorpt_t_min 0.670
_olex2_refinement_description
;
1. Fixed Uiso
 At 1.2 times of:
  All C(H) groups, All C(H,H) groups, All N(H) groups
 At 1.5 times of:
  All C(H,H,H) groups
2. Others
 Fixed Sof: O18(0.25) H26A(0.33333) H26B(0.33333) H26C(0.33333)
3.a Ternary CH refined with riding coordinates:
 C7(H7)
3.b Secondary CH2 refined with riding coordinates:
 C1(H1A,H1B), C2(H2A,H2B), C3(H3A,H3B), C6(H6A,H6B)
3.c Aromatic/amide H refined with riding coordinates:
 N2(H2), N5(H5), C12(H12), C13(H13), C14(H14), C15(H15), C17(H17), C19(H19),
 C20(H20), C21(H21), C22(H22)
3.d Idealised Me refined as rotating group:
 C8(H8A,H8B,H8C), C24(H24A,H24B,H24C), C26(H26A,H26B,H26C)
;
_platon_squeeze_special_details
;
A solvent mask was calculated and 3474 electrons were 
found in a volume of 11473\%A^3^ in 2 voids per unit cell. 
This is consistent with the presence of 
60.72[CH3CN], 31.72[C3H7NO], 87[H2O] per Unit Cell 
which account for 3475 electrons 
per unit cell.
;
_platon_squeeze_void_probe_radius 1.20
_olex2_submission_special_instructions 'No special instructions were received'

loop_
_space_group_symop_operation_xyz
'x, y, z'
'z, x, y'
'y, z, x'
'-y, -z, x'
'z, -x, -y'
'-y, z, -x'
'-z, -x, y'
'-z, x, -y'
'y, -z, -x'
'-x, -y, z'
'x, -y, -z'
'-x, y, -z'
'x+1/2, y+1/2, z+1/2'
'z+1/2, x+1/2, y+1/2'
'y+1/2, z+1/2, x+1/2'
'-y+1/2, -z+1/2, x+1/2'
'z+1/2, -x+1/2, -y+1/2'
'-y+1/2, z+1/2, -x+1/2'
'-z+1/2, -x+1/2, y+1/2'
'-z+1/2, x+1/2, -y+1/2'
'y+1/2, -z+1/2, -x+1/2'
'-x+1/2, -y+1/2, z+1/2'
'x+1/2, -y+1/2, -z+1/2'
'-x+1/2, y+1/2, -z+1/2'

loop_
_atom_site_label
_atom_site_type_symbol
_atom_site_fract_x
_atom_site_fract_y
_atom_site_fract_z
_atom_site_U_iso_or_equiv
_atom_site_adp_type
_atom_site_occupancy
_atom_site_site_symmetry_order
_atom_site_calc_flag
_atom_site_refinement_flags_posn
_atom_site_refinement_flags_adp
_atom_site_refinement_flags_occupancy
_atom_site_disorder_assembly
_atom_site_disorder_group
Mo1 Mo 0.500000 0.500000 0.62704(3) 0.0289(2) Uani 1 2 d S T P . .
Mo2 Mo 0.59368(2) 0.50976(2) 0.67978(2) 0.03212(18) Uani 1 1 d . . . . .
Mo3 Mo 0.59354(3) 0.50792(3) 0.78803(2) 0.0380(2) Uani 1 1 d . . . . .
Mo4 Mo 0.500000 0.500000 0.84234(3) 0.0426(3) Uani 1 2 d S T P . .
Mn1 Mn 0.500000 0.500000 0.73423(5) 0.0271(3) Uani 1 2 d S T P . .
Na1 Na 0.57882(10) 0.57882(10) 0.57882(10) 0.0308(12) Uani 1 3 d S T P . .
Na2 Na 0.37644(14) 0.31674(14) 0.71027(15) 0.0534(10) Uani 1 1 d . . . . .
O1 O 0.51478(17) 0.54102(18) 0.59431(19) 0.0307(12) Uani 1 1 d . . . . .
O2 O 0.5546(2) 0.47668(19) 0.6448(2) 0.0347(14) Uani 1 1 d . . . . .
O3 O 0.6072(2) 0.5509(2) 0.6455(2) 0.0358(14) Uani 1 1 d . . . . .
O4 O 0.6360(2) 0.4752(2) 0.6794(2) 0.0386(14) Uani 1 1 d . . . . .
O5 O 0.60068(19) 0.53939(18) 0.7334(2) 0.0355(13) Uani 1 1 d . . . . .
O6 O 0.6106(3) 0.5480(2) 0.8215(2) 0.0516(18) Uani 1 1 d . . . . .
O7 O 0.6349(2) 0.4730(2) 0.7856(2) 0.0470(17) Uani 1 1 d . . . . .
O8 O 0.5547(2) 0.4757(2) 0.8240(2) 0.0431(16) Uani 1 1 d . . . . .
O9 O 0.4834(3) 0.4594(2) 0.8752(2) 0.0534(19) Uani 1 1 d . . . . .
O10 O 0.47762(18) 0.46232(18) 0.68787(19) 0.0311(13) Uani 1 1 d . . . . .
O11 O 0.5573(2) 0.46998(18) 0.7341(2) 0.0374(14) Uani 1 1 d . . . . .
O12 O 0.4761(2) 0.4629(2) 0.7798(2) 0.0377(15) Uani 1 1 d . . . . .
O13 O 0.4466(2) 0.3358(2) 0.7255(2) 0.0426(16) Uani 1 1 d . . . . .
O14 O 0.3802(3) 0.2692(3) 0.7669(3) 0.063(2) Uani 1 1 d . . . . .
O15 O 0.3477(2) 0.3844(2) 0.7360(3) 0.0533(18) Uani 1 1 d . . . . .
O16 O 0.3594(3) 0.3594(3) 0.6406(3) 0.075(5) Uani 1 3 d S T P . .
O17 O 0.29988(19) 0.29988(19) 0.70012(19) 0.040(3) Uani 1 3 d S T P . .
O18 O 0.2603(8) 0.2603(8) 0.7397(8) 0.157(14) Uani 0.75 3 d S T P . .
N2 N 0.4503(3) 0.2540(3) 0.7843(3) 0.044(2) Uani 1 1 d . . . . .
H2 H 0.468697 0.252454 0.805972 0.053 Uiso 1 1 calc R U . . .
N5 N 0.5163(3) 0.3578(2) 0.7356(3) 0.0372(17) Uani 1 1 d . . . . .
H5 H 0.542814 0.348549 0.740095 0.045 Uiso 1 1 calc R U . . .
C1 C 0.4860(3) 0.4160(2) 0.6918(3) 0.0328(19) Uani 1 1 d . . . . .
H1A H 0.503863 0.406325 0.667149 0.039 Uiso 1 1 calc R U . . .
H1B H 0.458259 0.400107 0.690717 0.039 Uiso 1 1 calc R U . . .
C2 C 0.5559(3) 0.4236(3) 0.7359(4) 0.042(2) Uani 1 1 d . . . . .
H2A H 0.570223 0.413892 0.762795 0.051 Uiso 1 1 calc R U . . .
H2B H 0.572529 0.411841 0.711254 0.051 Uiso 1 1 calc R U . . .
C3 C 0.4840(3) 0.4168(3) 0.7754(3) 0.039(2) Uani 1 1 d . . . . .
H3A H 0.455908 0.401475 0.774820 0.046 Uiso 1 1 calc R U . . .
H3B H 0.500098 0.406544 0.801058 0.046 Uiso 1 1 calc R U . . .
C4 C 0.5096(3) 0.4049(3) 0.7346(3) 0.0367(19) Uani 1 1 d . . . . .
C5 C 0.4856(3) 0.3280(3) 0.7301(3) 0.038(2) Uani 1 1 d . . . . .
C6 C 0.5022(4) 0.2814(3) 0.7299(3) 0.044(2) Uani 1 1 d . . . . .
H6A H 0.514031 0.274845 0.700982 0.053 Uiso 1 1 calc R U . . .
H6B H 0.526114 0.278942 0.750995 0.053 Uiso 1 1 calc R U . . .
C7 C 0.4681(4) 0.2481(3) 0.7409(4) 0.051(3) Uani 1 1 d . . . . .
H7 H 0.443888 0.251296 0.719770 0.061 Uiso 1 1 calc R U . . .
C8 C 0.4860(4) 0.2020(3) 0.7367(5) 0.071(4) Uani 1 1 d . . . . .
H8A H 0.506413 0.196412 0.760215 0.106 Uiso 1 1 calc R U . . .
H8B H 0.500816 0.198935 0.708898 0.106 Uiso 1 1 calc R U . . .
H8C H 0.462152 0.181229 0.738270 0.106 Uiso 1 1 calc R U . . .
C9 C 0.4085(4) 0.2615(4) 0.7945(4) 0.053(3) Uani 1 1 d . . . . .
C10 C 0.3990(3) 0.2581(4) 0.8417(4) 0.054(3) Uani 1 1 d . . . . .
C11 C 0.3851(3) 0.2187(4) 0.8583(4) 0.055(3) Uani 1 1 d . . . . .
C12 C 0.3781(4) 0.1827(5) 0.8324(5) 0.074(4) Uani 1 1 d . . . . .
H12 H 0.382452 0.185066 0.802149 0.088 Uiso 1 1 calc R U . . .
C13 C 0.3650(5) 0.1429(5) 0.8496(6) 0.092(5) Uani 1 1 d . . . . .
H13 H 0.359806 0.118936 0.831152 0.110 Uiso 1 1 calc R U . . .
C14 C 0.3596(5) 0.1388(5) 0.8952(5) 0.087(5) Uani 1 1 d . . . . .
H14 H 0.352110 0.111549 0.907053 0.104 Uiso 1 1 calc R U . . .
C15 C 0.3648(4) 0.1730(5) 0.9217(5) 0.081(4) Uani 1 1 d . . . . .
H15 H 0.360138 0.169737 0.951857 0.097 Uiso 1 1 calc R U . . .
C16 C 0.3773(4) 0.2139(5) 0.9047(4) 0.067(3) Uani 1 1 d . . . . .
C17 C 0.3843(4) 0.2498(4) 0.9313(5) 0.072(4) Uani 1 1 d . . . . .
H17 H 0.380060 0.246670 0.961549 0.087 Uiso 1 1 calc R U . . .
C18 C 0.3970(4) 0.2896(4) 0.9154(4) 0.063(3) Uani 1 1 d . . . . .
C19 C 0.4037(5) 0.3257(5) 0.9425(5) 0.077(4) Uani 1 1 d . . . . .
H19 H 0.399765 0.323616 0.972839 0.092 Uiso 1 1 calc R U . . .
C20 C 0.4164(6) 0.3648(5) 0.9231(6) 0.087(5) Uani 1 1 d . . . . .
H20 H 0.420481 0.389359 0.941094 0.105 Uiso 1 1 calc R U . . .
C21 C 0.4230(5) 0.3692(5) 0.8795(5) 0.081(4) Uani 1 1 d . . . . .
H21 H 0.431646 0.396423 0.868293 0.097 Uiso 1 1 calc R U . . .
C22 C 0.4176(5) 0.3357(4) 0.8524(4) 0.070(4) Uani 1 1 d . . . . .
H22 H 0.422985 0.339515 0.822450 0.083 Uiso 1 1 calc R U . . .
C23 C 0.4037(4) 0.2945(4) 0.8680(4) 0.058(3) Uani 1 1 d . . . . .
Cl1 Cl 0.500000 0.500000 0.500000 0.114(5) Uani 1 12 d S T P . .
N3 N 0.2594(4) 0.1104(4) 0.8271(4) 0.073(3) Uani 1 1 d . . . . .
C24 C 0.2515(6) 0.1740(5) 0.8816(5) 0.093(5) Uani 1 1 d . . . . .
H24A H 0.263373 0.200711 0.869332 0.139 Uiso 1 1 calc R U . . .
H24B H 0.266978 0.166926 0.908276 0.139 Uiso 1 1 calc R U . . .
H24C H 0.220797 0.178063 0.887919 0.139 Uiso 1 1 calc R U . . .
C25 C 0.2567(5) 0.1390(5) 0.8507(5) 0.079(4) Uani 1 1 d . . . . .
N4 N 0.1520(5) 0.1520(5) 0.8480(5) 0.096(7) Uani 1 3 d S T P . .
C26 C 0.1050(3) 0.1050(3) 0.8950(3) 0.042(4) Uani 1 3 d S T P . .
H26A H 0.122173 0.080965 0.906305 0.063 Uiso 0.3333 1 calc R U P A -1
H26B H 0.080965 0.093695 0.877827 0.063 Uiso 0.3333 1 calc R U P A -1
H26C H 0.093695 0.122173 0.919035 0.063 Uiso 0.3333 1 calc R U P A -1
C27 C 0.1315(4) 0.1315(4) 0.8685(4) 0.053(5) Uani 1 3 d S T P . .

loop_
_atom_site_aniso_label
_atom_site_aniso_U_11
_atom_site_aniso_U_22
_atom_site_aniso_U_33
_atom_site_aniso_U_23
_atom_site_aniso_U_13
_atom_site_aniso_U_12
Mo1 0.0257(5) 0.0328(5) 0.0281(5) 0.000 0.000 -0.0020(4)
Mo2 0.0304(4) 0.0355(4) 0.0305(4) -0.0001(3) -0.0037(3) -0.0013(3)
Mo3 0.0427(4) 0.0398(5) 0.0314(4) 0.0029(3) -0.0086(3) -0.0009(4)
Mo4 0.0535(7) 0.0453(6) 0.0291(5) 0.000 0.000 -0.0012(6)
Mn1 0.0289(8) 0.0309(8) 0.0216(7) 0.000 0.000 0.0021(7)
Na1 0.0308(12) 0.0308(12) 0.0308(12) -0.0016(13) -0.0016(13) -0.0016(13)
Na2 0.050(2) 0.051(2) 0.059(3) 0.000(2) -0.009(2) 0.0005(19)
O1 0.027(3) 0.034(3) 0.031(3) 0.005(2) 0.003(2) 0.000(2)
O2 0.039(3) 0.032(3) 0.034(3) 0.004(3) 0.003(3) 0.002(3)
O3 0.039(4) 0.035(3) 0.033(3) 0.001(3) -0.003(3) -0.006(3)
O4 0.037(3) 0.034(3) 0.045(4) 0.003(3) -0.005(3) 0.001(3)
O5 0.037(3) 0.031(3) 0.039(3) 0.003(3) -0.007(3) 0.001(2)
O6 0.064(5) 0.055(4) 0.036(4) -0.008(3) -0.001(3) -0.005(4)
O7 0.046(4) 0.042(4) 0.054(4) 0.005(3) -0.012(3) 0.000(3)
O8 0.059(4) 0.035(3) 0.035(4) -0.001(3) -0.005(3) 0.001(3)
O9 0.067(5) 0.051(4) 0.043(4) 0.011(3) 0.001(4) 0.004(4)
O10 0.032(3) 0.027(3) 0.034(3) 0.002(2) 0.006(3) 0.005(2)
O11 0.050(4) 0.026(3) 0.036(3) 0.002(3) -0.008(3) -0.002(3)
O12 0.045(4) 0.031(3) 0.037(3) -0.006(3) 0.004(3) 0.000(3)
O13 0.045(4) 0.036(3) 0.047(4) -0.001(3) -0.001(3) -0.003(3)
O14 0.064(5) 0.069(5) 0.057(5) 0.014(4) -0.012(4) 0.006(4)
O15 0.059(5) 0.041(4) 0.060(5) 0.002(4) -0.005(4) -0.001(3)
O16 0.075(5) 0.075(5) 0.075(5) 0.014(4) 0.014(4) -0.014(4)
O17 0.040(3) 0.040(3) 0.040(3) 0.006(3) 0.006(3) -0.006(3)
O18 0.157(14) 0.157(14) 0.157(14) -0.034(19) -0.034(19) 0.034(19)
N2 0.044(5) 0.045(5) 0.043(5) 0.008(4) 0.002(4) -0.003(4)
N5 0.039(4) 0.035(4) 0.038(4) 0.002(3) 0.002(3) 0.006(3)
C1 0.043(5) 0.021(4) 0.034(4) -0.011(3) 0.000(4) -0.002(3)
C2 0.054(6) 0.026(4) 0.046(5) 0.004(4) -0.010(5) 0.003(4)
C3 0.060(6) 0.020(4) 0.036(5) 0.003(3) 0.005(4) 0.004(4)
C4 0.044(5) 0.029(4) 0.038(4) 0.000(4) -0.002(4) 0.007(4)
C5 0.044(5) 0.036(5) 0.034(5) 0.007(4) -0.001(4) 0.004(4)
C6 0.052(5) 0.028(4) 0.053(5) 0.004(4) 0.017(5) 0.006(4)
C7 0.065(7) 0.037(5) 0.050(6) 0.007(4) 0.010(5) 0.000(5)
C8 0.097(10) 0.030(5) 0.084(9) 0.002(6) 0.033(8) 0.005(6)
C9 0.050(6) 0.051(6) 0.057(7) 0.006(5) 0.006(5) 0.001(5)
C10 0.043(6) 0.064(7) 0.057(7) 0.015(6) 0.011(5) 0.009(5)
C11 0.034(5) 0.065(7) 0.067(8) 0.004(6) 0.000(5) -0.008(5)
C12 0.053(7) 0.078(9) 0.090(10) 0.009(8) 0.024(7) -0.006(7)
C13 0.096(12) 0.064(9) 0.115(14) -0.005(9) 0.015(10) -0.017(8)
C14 0.089(11) 0.082(11) 0.089(11) 0.024(9) 0.032(9) -0.023(9)
C15 0.063(8) 0.099(12) 0.080(10) 0.024(9) 0.022(7) -0.008(8)
C16 0.062(7) 0.073(8) 0.067(8) 0.014(7) 0.016(6) 0.004(6)
C17 0.071(8) 0.071(9) 0.074(9) 0.005(7) 0.039(7) 0.002(7)
C18 0.057(7) 0.074(8) 0.059(7) 0.014(6) 0.009(6) 0.000(6)
C19 0.090(10) 0.077(9) 0.063(8) -0.002(7) -0.004(8) 0.010(8)
C20 0.096(12) 0.066(9) 0.099(12) -0.015(8) 0.010(9) -0.002(8)
C21 0.109(12) 0.064(9) 0.071(9) 0.019(7) 0.001(8) -0.013(8)
C22 0.096(10) 0.054(7) 0.059(8) 0.013(6) 0.008(7) 0.000(7)
C23 0.066(7) 0.052(7) 0.055(7) -0.002(5) 0.010(6) 0.001(6)
Cl1 0.114(5) 0.114(5) 0.114(5) 0.000 0.000 0.000
N3 0.088(8) 0.062(7) 0.069(7) 0.001(6) -0.002(6) -0.015(6)
C24 0.137(15) 0.066(9) 0.075(10) 0.004(8) -0.032(9) 0.021(9)
C25 0.093(11) 0.072(10) 0.072(9) 0.019(8) -0.020(8) -0.010(8)
N4 0.096(7) 0.096(7) 0.096(7) 0.012(8) 0.012(8) -0.012(8)
C26 0.042(4) 0.042(4) 0.042(4) 0.003(4) 0.003(4) -0.003(4)
C27 0.053(5) 0.053(5) 0.053(5) -0.003(6) -0.003(6) 0.003(6)

loop_
_atom_type_symbol
_atom_type_description
_atom_type_scat_dispersion_real
_atom_type_scat_dispersion_imag
_atom_type_scat_source
C C 0.0033 0.0016 'International Tables Vol C Tables 4.2.6.8 and 6.1.1.4'
Cl Cl 0.1484 0.1585 'International Tables Vol C Tables 4.2.6.8 and 6.1.1.4'
H H 0.0000 0.0000 'International Tables Vol C Tables 4.2.6.8 and 6.1.1.4'
Mn Mn 0.3368 0.7283 'International Tables Vol C Tables 4.2.6.8 and 6.1.1.4'
Mo Mo -1.6832 0.6857 'International Tables Vol C Tables 4.2.6.8 and 6.1.1.4'
N N 0.0061 0.0033 'International Tables Vol C Tables 4.2.6.8 and 6.1.1.4'
Na Na 0.0362 0.0249 'International Tables Vol C Tables 4.2.6.8 and 6.1.1.4'
O O 0.0106 0.0060 'International Tables Vol C Tables 4.2.6.8 and 6.1.1.4'

loop_
_geom_angle_atom_site_label_1
_geom_angle_atom_site_label_2
_geom_angle_atom_site_label_3
_geom_angle
_geom_angle_site_symmetry_1
_geom_angle_site_symmetry_3
_geom_angle_publ_flag
O1 Mo1 O1 106.2(4) . 10_665 ?
O1 Mo1 O2 97.3(3) 10_665 . ?
O1 Mo1 O2 102.5(3) 10_665 10_665 ?
O1 Mo1 O2 102.5(3) . . ?
O1 Mo1 O2 97.3(3) . 10_665 ?
O1 Mo1 O10 161.1(2) 10_665 10_665 ?
O1 Mo1 O10 91.6(2) 10_665 . ?
O1 Mo1 O10 161.1(2) . . ?
O1 Mo1 O10 91.6(2) . 10_665 ?
O2 Mo1 O2 146.7(4) . 10_665 ?
O2 Mo1 O10 80.9(2) 10_665 10_665 ?
O2 Mo1 O10 72.2(2) 10_665 . ?
O2 Mo1 O10 80.9(2) . . ?
O2 Mo1 O10 72.2(2) . 10_665 ?
O10 Mo1 O10 71.6(3) 10_665 . ?
O2 Mo2 O10 70.7(2) . 10_665 ?
O2 Mo2 O11 79.9(2) . . ?
O3 Mo2 O2 101.6(3) . . ?
O3 Mo2 O5 98.9(3) . . ?
O3 Mo2 O10 91.2(3) . 10_665 ?
O3 Mo2 O11 160.7(3) . . ?
O4 Mo2 O2 98.4(3) . . ?
O4 Mo2 O3 106.2(3) . . ?
O4 Mo2 O5 102.9(3) . . ?
O4 Mo2 O10 161.3(3) . 10_665 ?
O4 Mo2 O11 92.5(3) . . ?
O5 Mo2 O2 145.0(3) . . ?
O5 Mo2 O10 80.8(2) . 10_665 ?
O5 Mo2 O11 71.7(2) . . ?
O11 Mo2 O10 71.0(2) . 10_665 ?
O5 Mo3 O11 71.8(2) . . ?
O5 Mo3 O12 79.6(2) . 10_665 ?
O6 Mo3 O5 97.3(3) . . ?
O6 Mo3 O8 102.7(3) . . ?
O6 Mo3 O11 162.6(3) . . ?
O6 Mo3 O12 94.0(3) . 10_665 ?
O7 Mo3 O5 101.3(3) . . ?
O7 Mo3 O6 105.1(4) . . ?
O7 Mo3 O8 99.8(3) . . ?
O7 Mo3 O11 90.6(3) . . ?
O7 Mo3 O12 160.5(3) . 10_665 ?
O8 Mo3 O5 145.9(3) . . ?
O8 Mo3 O11 81.5(3) . . ?
O8 Mo3 O12 71.8(3) . 10_665 ?
O11 Mo3 O12 71.0(2) . 10_665 ?
O8 Mo4 O8 146.0(4) 10_665 . ?
O8 Mo4 O12 71.1(2) . 10_665 ?
O8 Mo4 O12 81.1(3) 10_665 10_665 ?
O8 Mo4 O12 71.1(2) 10_665 . ?
O8 Mo4 O12 81.1(3) . . ?
O9 Mo4 O8 101.4(3) 10_665 . ?
O9 Mo4 O8 101.4(3) . 10_665 ?
O9 Mo4 O8 98.8(3) 10_665 10_665 ?
O9 Mo4 O8 98.8(3) . . ?
O9 Mo4 O9 106.4(5) . 10_665 ?
O9 Mo4 O12 92.1(3) 10_665 10_665 ?
O9 Mo4 O12 160.6(3) . 10_665 ?
O9 Mo4 O12 92.1(3) . . ?
O9 Mo4 O12 160.6(3) 10_665 . ?
O12 Mo4 O12 70.4(3) 10_665 . ?
O10 Mn1 O10 86.8(3) . 10_665 ?
O10 Mn1 O11 87.8(2) 10_665 . ?
O10 Mn1 O11 92.0(2) 10_665 10_665 ?
O10 Mn1 O11 87.8(2) . 10_665 ?
O10 Mn1 O11 92.0(2) . . ?
O11 Mn1 O11 179.8(4) 10_665 . ?
O12 Mn1 O10 92.5(2) . . ?
O12 Mn1 O10 178.4(3) 10_665 . ?
O12 Mn1 O10 92.6(2) 10_665 10_665 ?
O12 Mn1 O10 178.4(3) . 10_665 ?
O12 Mn1 O11 86.5(3) 10_665 . ?
O12 Mn1 O11 93.7(3) . . ?
O12 Mn1 O11 93.7(3) 10_665 10_665 ?
O12 Mn1 O11 86.5(3) . 10_665 ?
O12 Mn1 O12 88.2(4) . 10_665 ?
O1 Na1 O1 81.6(3) 3 2 ?
O1 Na1 O1 81.6(3) 3 . ?
O1 Na1 O1 81.6(3) 2 . ?
O1 Na1 O3 92.9(2) 3 2 ?
O1 Na1 O3 92.9(2) 2 . ?
O1 Na1 O3 168.3(3) . 2 ?
O1 Na1 O3 87.4(2) 3 3 ?
O1 Na1 O3 168.3(3) 3 . ?
O1 Na1 O3 168.3(3) 2 3 ?
O1 Na1 O3 87.4(2) . . ?
O1 Na1 O3 92.9(2) . 3 ?
O1 Na1 O3 87.4(2) 2 2 ?
O3 Na1 O3 97.2(2) 2 . ?
O3 Na1 O3 97.2(2) 3 . ?
O3 Na1 O3 97.2(2) 3 2 ?
Na2 Na2 Na2 60.0 8_656 9_566 ?
O13 Na2 Na2 131.6(2) . 8_656 ?
O13 Na2 Na2 138.2(2) . 9_566 ?
O13 Na2 O15 103.1(3) . 9_566 ?
O13 Na2 O15 93.3(3) . . ?
O13 Na2 O16 103.5(3) . . ?
O13 Na2 O17 174.8(3) . . ?
O14 Na2 Na2 118.6(3) . 9_566 ?
O14 Na2 Na2 125.7(2) . 8_656 ?
O14 Na2 O13 87.7(3) . . ?
O14 Na2 O15 108.9(4) . . ?
O14 Na2 O15 97.4(3) . 9_566 ?
O14 Na2 O16 167.8(4) . . ?
O14 Na2 O17 90.6(3) . . ?
O15 Na2 Na2 105.4(2) 9_566 8_656 ?
O15 Na2 Na2 46.4(2) . 8_656 ?
O15 Na2 Na2 106.1(2) . 9_566 ?
O15 Na2 Na2 45.8(2) 9_566 9_566 ?
O15 Na2 O15 149.6(3) . 9_566 ?
O15 Na2 O16 75.9(2) . . ?
O15 Na2 O16 75.4(2) 9_566 . ?
O15 Na2 O17 82.6(2) . . ?
O15 Na2 O17 82.0(2) 9_566 . ?
O16 Na2 Na2 49.3(2) . 8_656 ?
O16 Na2 Na2 49.3(2) . 9_566 ?
O17 Na2 Na2 46.57(16) . 9_566 ?
O17 Na2 Na2 46.57(16) . 8_656 ?
O17 Na2 O16 78.7(3) . . ?
Mo1 O1 Na1 136.5(3) . . ?
Mo2 O2 Mo1 121.0(3) . . ?
Mo2 O3 Na1 135.4(3) . . ?
Mo2 O5 Mo3 119.8(3) . . ?
Mo3 O8 Mo4 121.0(3) . . ?
Mo1 O10 Mo2 90.5(2) . 10_665 ?
Mn1 O10 Mo1 100.8(2) . . ?
Mn1 O10 Mo2 100.8(2) . 10_665 ?
C1 O10 Mo1 120.5(5) . . ?
C1 O10 Mo2 121.9(5) . 10_665 ?
C1 O10 Mn1 117.1(5) . . ?
Mo3 O11 Mo2 91.0(2) . . ?
Mn1 O11 Mo2 100.4(2) . . ?
Mn1 O11 Mo3 101.0(3) . . ?
C2 O11 Mo2 124.1(6) . . ?
C2 O11 Mo3 119.4(5) . . ?
C2 O11 Mn1 115.9(5) . . ?
Mo3 O12 Mo4 90.7(2) 10_665 . ?
Mn1 O12 Mo3 101.5(3) . 10_665 ?
Mn1 O12 Mo4 100.7(3) . . ?
C3 O12 Mo3 122.8(5) . 10_665 ?
C3 O12 Mo4 119.9(5) . . ?
C3 O12 Mn1 116.3(5) . . ?
C5 O13 Na2 153.3(6) . . ?
C9 O14 Na2 133.1(8) . . ?
Na2 O15 Na2 87.8(3) . 8_656 ?
Na2 O16 Na2 81.3(4) 9_566 8_656 ?
Na2 O16 Na2 81.3(4) 9_566 . ?
Na2 O16 Na2 81.3(4) 8_656 . ?
Na2 O17 Na2 86.9(3) . 8_656 ?
Na2 O17 Na2 86.9(3) 9_566 8_656 ?
Na2 O17 Na2 86.9(3) . 9_566 ?
C7 N2 H2 116.8 . . ?
C9 N2 H2 116.8 . . ?
C9 N2 C7 126.4(9) . . ?
C4 N5 H5 117.2 . . ?
C5 N5 H5 117.2 . . ?
C5 N5 C4 125.5(8) . . ?
O10 C1 H1A 109.3 . . ?
O10 C1 H1B 109.3 . . ?
O10 C1 C4 111.8(6) . . ?
H1A C1 H1B 107.9 . . ?
C4 C1 H1A 109.3 . . ?
C4 C1 H1B 109.3 . . ?
O11 C2 H2A 108.8 . . ?
O11 C2 H2B 108.8 . . ?
O11 C2 C4 113.6(7) . . ?
H2A C2 H2B 107.7 . . ?
C4 C2 H2A 108.8 . . ?
C4 C2 H2B 108.8 . . ?
O12 C3 H3A 108.9 . . ?
O12 C3 H3B 108.9 . . ?
O12 C3 C4 113.4(7) . . ?
H3A C3 H3B 107.7 . . ?
C4 C3 H3A 108.9 . . ?
C4 C3 H3B 108.9 . . ?
N5 C4 C1 107.6(7) . . ?
N5 C4 C2 103.8(7) . . ?
N5 C4 C3 107.0(7) . . ?
C2 C4 C1 112.2(8) . . ?
C3 C4 C1 114.0(7) . . ?
C3 C4 C2 111.6(8) . . ?
O13 C5 N5 124.9(8) . . ?
O13 C5 C6 120.7(9) . . ?
N5 C5 C6 114.4(8) . . ?
C5 C6 H6A 108.7 . . ?
C5 C6 H6B 108.7 . . ?
H6A C6 H6B 107.6 . . ?
C7 C6 C5 114.0(8) . . ?
C7 C6 H6A 108.7 . . ?
C7 C6 H6B 108.7 . . ?
N2 C7 C6 112.5(9) . . ?
N2 C7 H7 107.9 . . ?
N2 C7 C8 109.2(9) . . ?
C6 C7 H7 107.9 . . ?
C6 C7 C8 111.3(9) . . ?
C8 C7 H7 107.9 . . ?
C7 C8 H8A 109.5 . . ?
C7 C8 H8B 109.5 . . ?
C7 C8 H8C 109.5 . . ?
H8A C8 H8B 109.5 . . ?
H8A C8 H8C 109.5 . . ?
H8B C8 H8C 109.5 . . ?
O14 C9 N2 123.2(10) . . ?
O14 C9 C10 123.0(10) . . ?
N2 C9 C10 113.8(10) . . ?
C11 C10 C9 118.9(11) . . ?
C11 C10 C23 121.7(11) . . ?
C23 C10 C9 119.4(10) . . ?
C10 C11 C16 120.1(12) . . ?
C12 C11 C10 122.6(12) . . ?
C12 C11 C16 117.3(12) . . ?
C11 C12 H12 119.0 . . ?
C11 C12 C13 122.1(14) . . ?
C13 C12 H12 119.0 . . ?
C12 C13 H13 120.4 . . ?
C12 C13 C14 119.1(15) . . ?
C14 C13 H13 120.4 . . ?
C13 C14 H14 119.3 . . ?
C15 C14 C13 121.3(14) . . ?
C15 C14 H14 119.3 . . ?
C14 C15 H15 119.9 . . ?
C14 C15 C16 120.2(14) . . ?
C16 C15 H15 119.9 . . ?
C15 C16 C11 119.9(13) . . ?
C17 C16 C11 118.2(12) . . ?
C17 C16 C15 121.9(13) . . ?
C16 C17 H17 118.7 . . ?
C18 C17 C16 122.7(13) . . ?
C18 C17 H17 118.7 . . ?
C17 C18 C19 122.3(13) . . ?
C17 C18 C23 118.8(12) . . ?
C19 C18 C23 118.9(12) . . ?
C18 C19 H19 121.0 . . ?
C20 C19 C18 118.0(13) . . ?
C20 C19 H19 121.0 . . ?
C19 C20 H20 118.5 . . ?
C21 C20 C19 123.1(15) . . ?
C21 C20 H20 118.5 . . ?
C20 C21 H21 119.4 . . ?
C22 C21 C20 121.3(14) . . ?
C22 C21 H21 119.4 . . ?
C21 C22 H22 119.5 . . ?
C21 C22 C23 121.0(12) . . ?
C23 C22 H22 119.5 . . ?
C10 C23 C18 118.4(11) . . ?
C10 C23 C22 123.8(11) . . ?
C22 C23 C18 117.7(11) . . ?
H24A C24 H24B 109.5 . . ?
H24A C24 H24C 109.5 . . ?
H24B C24 H24C 109.5 . . ?
C25 C24 H24A 109.5 . . ?
C25 C24 H24B 109.5 . . ?
C25 C24 H24C 109.5 . . ?
N3 C25 C24 177.1(18) . . ?
H26A C26 H26B 109.5 . . ?
H26A C26 H26C 109.5 . . ?
H26B C26 H26C 109.5 . . ?
C27 C26 H26A 109.5 . . ?
C27 C26 H26B 109.5 . . ?
C27 C26 H26C 109.5 . . ?
N4 C27 C26 180(3) . . ?

loop_
_geom_bond_atom_site_label_1
_geom_bond_atom_site_label_2
_geom_bond_distance
_geom_bond_site_symmetry_2
_geom_bond_publ_flag
Mo1 O1 1.688(6) . ?
Mo1 O1 1.688(6) 10_665 ?
Mo1 O2 1.920(6) . ?
Mo1 O2 1.920(6) 10_665 ?
Mo1 O10 2.321(6) 10_665 ?
Mo1 O10 2.321(6) . ?
Mo2 O2 1.919(7) . ?
Mo2 O3 1.711(6) . ?
Mo2 O4 1.691(6) . ?
Mo2 O5 1.909(6) . ?
Mo2 O10 2.384(6) 10_665 ?
Mo2 O11 2.370(6) . ?
Mo3 O5 1.964(6) . ?
Mo3 O6 1.700(7) . ?
Mo3 O7 1.679(7) . ?
Mo3 O8 1.920(7) . ?
Mo3 O11 2.329(6) . ?
Mo3 O12 2.351(6) 10_665 ?
Mo4 O8 1.938(7) . ?
Mo4 O8 1.937(7) 10_665 ?
Mo4 O9 1.699(7) . ?
Mo4 O9 1.699(7) 10_665 ?
Mo4 O12 2.370(6) . ?
Mo4 O12 2.370(6) 10_665 ?
Mn1 O10 1.975(6) . ?
Mn1 O10 1.976(6) 10_665 ?
Mn1 O11 2.004(6) . ?
Mn1 O11 2.004(6) 10_665 ?
Mn1 O12 1.964(6) . ?
Mn1 O12 1.964(6) 10_665 ?
Na1 O1 2.352(7) 3 ?
Na1 O1 2.352(7) 2 ?
Na1 O1 2.352(7) . ?
Na1 O3 2.404(7) 3 ?
Na1 O3 2.404(7) . ?
Na1 O3 2.404(7) 2 ?
Na2 Na2 3.365(7) 9_566 ?
Na2 Na2 3.365(7) 8_656 ?
Na2 O13 2.299(8) . ?
Na2 O14 2.293(9) . ?
Na2 O15 2.441(9) 9_566 ?
Na2 O15 2.413(8) . ?
Na2 O16 2.583(11) . ?
Na2 O17 2.448(8) . ?
O10 C1 1.464(9) . ?
O11 C2 1.437(10) . ?
O12 C3 1.456(10) . ?
O13 C5 1.242(11) . ?
O14 C9 1.245(13) . ?
N2 H2 0.8800 . ?
N2 C7 1.464(13) . ?
N2 C9 1.353(13) . ?
N5 H5 0.8800 . ?
N5 C4 1.475(11) . ?
N5 C5 1.337(11) . ?
C1 H1A 0.9900 . ?
C1 H1B 0.9900 . ?
C1 C4 1.549(12) . ?
C2 H2A 0.9900 . ?
C2 H2B 0.9900 . ?
C2 C4 1.548(13) . ?
C3 H3A 0.9900 . ?
C3 H3B 0.9900 . ?
C3 C4 1.537(12) . ?
C5 C6 1.530(12) . ?
C6 H6A 0.9900 . ?
C6 H6B 0.9900 . ?
C6 C7 1.515(14) . ?
C7 H7 1.0000 . ?
C7 C8 1.536(14) . ?
C8 H8A 0.9800 . ?
C8 H8B 0.9800 . ?
C8 H8C 0.9800 . ?
C9 C10 1.498(15) . ?
C10 C11 1.391(16) . ?
C10 C23 1.397(17) . ?
C11 C12 1.390(18) . ?
C11 C16 1.464(17) . ?
C12 H12 0.9500 . ?
C12 C13 1.40(2) . ?
C13 H13 0.9500 . ?
C13 C14 1.43(2) . ?
C14 H14 0.9500 . ?
C14 C15 1.35(2) . ?
C15 H15 0.9500 . ?
C15 C16 1.426(19) . ?
C16 C17 1.400(19) . ?
C17 H17 0.9500 . ?
C17 C18 1.386(18) . ?
C18 C19 1.414(19) . ?
C18 C23 1.490(16) . ?
C19 H19 0.9500 . ?
C19 C20 1.41(2) . ?
C20 H20 0.9500 . ?
C20 C21 1.37(2) . ?
C21 H21 0.9500 . ?
C21 C22 1.35(2) . ?
C22 H22 0.9500 . ?
C22 C23 1.431(16) . ?
N3 C25 1.153(18) . ?
C24 H24A 0.9800 . ?
C24 H24B 0.9800 . ?
C24 H24C 0.9800 . ?
C24 C25 1.45(2) . ?
N4 C27 1.10(3) . ?
C26 H26A 0.9800 . ?
C26 H26B 0.9800 . ?
C26 H26C 0.9800 . ?
C26 C27 1.42(3) . ?

loop_
_geom_torsion_atom_site_label_1
_geom_torsion_atom_site_label_2
_geom_torsion_atom_site_label_3
_geom_torsion_atom_site_label_4
_geom_torsion
_geom_torsion_site_symmetry_1
_geom_torsion_site_symmetry_2
_geom_torsion_site_symmetry_3
_geom_torsion_site_symmetry_4
_geom_torsion_publ_flag
Mo1 O10 C1 C4 126.4(6) . . . . ?
Mo2 O10 C1 C4 -121.3(6) 10_665 . . . ?
Mo2 O11 C2 C4 -121.0(7) . . . . ?
Mo3 O11 C2 C4 125.0(7) . . . . ?
Mo3 O12 C3 C4 124.7(7) 10_665 . . . ?
Mo4 O12 C3 C4 -122.6(7) . . . . ?
Mn1 O10 C1 C4 3.2(9) . . . . ?
Mn1 O11 C2 C4 3.8(10) . . . . ?
Mn1 O12 C3 C4 -1.0(10) . . . . ?
Na2 O13 C5 N5 171.1(9) . . . . ?
Na2 O13 C5 C6 -9(2) . . . . ?
Na2 O14 C9 N2 -50.1(17) . . . . ?
Na2 O14 C9 C10 132.2(10) . . . . ?
O1 Mo1 O1 Na1 -114.9(5) 10_665 . . . ?
O2 Mo1 O1 Na1 139.8(5) 10_665 . . . ?
O2 Mo1 O1 Na1 -13.3(5) . . . . ?
O2 Mo2 O3 Na1 14.6(5) . . . . ?
O4 Mo2 O3 Na1 116.9(5) . . . . ?
O5 Mo2 O3 Na1 -136.8(5) . . . . ?
O10 Mo1 O1 Na1 58.8(5) 10_665 . . . ?
O10 Mo1 O1 Na1 85.1(8) . . . . ?
O10 Mo2 O3 Na1 -56.0(5) 10_665 . . . ?
O10 C1 C4 N5 179.8(7) . . . . ?
O10 C1 C4 C2 -66.7(9) . . . . ?
O10 C1 C4 C3 61.3(9) . . . . ?
O11 Mo2 O3 Na1 -77.9(9) . . . . ?
O11 C2 C4 N5 178.5(8) . . . . ?
O11 C2 C4 C1 62.7(10) . . . . ?
O11 C2 C4 C3 -66.6(10) . . . . ?
O12 C3 C4 N5 177.9(7) . . . . ?
O12 C3 C4 C1 -63.2(10) . . . . ?
O12 C3 C4 C2 65.1(10) . . . . ?
O13 C5 C6 C7 -22.2(13) . . . . ?
O14 C9 C10 C11 85.3(15) . . . . ?
O14 C9 C10 C23 -94.0(15) . . . . ?
N2 C9 C10 C11 -92.5(13) . . . . ?
N2 C9 C10 C23 88.2(13) . . . . ?
N5 C5 C6 C7 157.9(9) . . . . ?
C4 N5 C5 O13 -3.5(15) . . . . ?
C4 N5 C5 C6 176.4(8) . . . . ?
C5 N5 C4 C1 -53.1(12) . . . . ?
C5 N5 C4 C2 -172.1(9) . . . . ?
C5 N5 C4 C3 69.8(11) . . . . ?
C5 C6 C7 N2 -61.5(12) . . . . ?
C5 C6 C7 C8 175.6(9) . . . . ?
C7 N2 C9 O14 -8.4(17) . . . . ?
C7 N2 C9 C10 169.4(10) . . . . ?
C9 N2 C7 C6 120.2(11) . . . . ?
C9 N2 C7 C8 -115.7(12) . . . . ?
C9 C10 C11 C12 -2.4(17) . . . . ?
C9 C10 C11 C16 177.3(10) . . . . ?
C9 C10 C23 C18 -175.7(10) . . . . ?
C9 C10 C23 C22 -0.3(19) . . . . ?
C10 C11 C12 C13 178.6(13) . . . . ?
C10 C11 C16 C15 -177.4(12) . . . . ?
C10 C11 C16 C17 0.0(18) . . . . ?
C11 C10 C23 C18 5.0(18) . . . . ?
C11 C10 C23 C22 -179.5(12) . . . . ?
C11 C12 C13 C14 -2(2) . . . . ?
C11 C16 C17 C18 2(2) . . . . ?
C12 C11 C16 C15 2.3(18) . . . . ?
C12 C11 C16 C17 179.7(12) . . . . ?
C12 C13 C14 C15 3(3) . . . . ?
C13 C14 C15 C16 -2(3) . . . . ?
C14 C15 C16 C11 -1(2) . . . . ?
C14 C15 C16 C17 -178.1(15) . . . . ?
C15 C16 C17 C18 179.0(13) . . . . ?
C16 C11 C12 C13 -1(2) . . . . ?
C16 C17 C18 C19 179.6(14) . . . . ?
C16 C17 C18 C23 0(2) . . . . ?
C17 C18 C19 C20 -179.5(14) . . . . ?
C17 C18 C23 C10 -3.3(18) . . . . ?
C17 C18 C23 C22 -179.0(12) . . . . ?
C18 C19 C20 C21 -1(3) . . . . ?
C19 C18 C23 C10 177.1(12) . . . . ?
C19 C18 C23 C22 1.3(19) . . . . ?
C19 C20 C21 C22 0(3) . . . . ?
C20 C21 C22 C23 1(3) . . . . ?
C21 C22 C23 C10 -177.6(14) . . . . ?
C21 C22 C23 C18 -2(2) . . . . ?
C23 C10 C11 C12 176.8(12) . . . . ?
C23 C10 C11 C16 -3.4(17) . . . . ?
C23 C18 C19 C20 0(2) . . . . ?

loop_
_platon_squeeze_void_nr
_platon_squeeze_void_average_x
_platon_squeeze_void_average_y
_platon_squeeze_void_average_z
_platon_squeeze_void_volume
_platon_squeeze_void_count_electrons
_platon_squeeze_void_content
1 0.485 -0.026 0.001 11393 3442 '59.72 CH3CN,31.72 C3H7NO,86 H2O'
2 0.791 0.209 0.209 10 4 '0.125 H2O,0.125 CH3CN'
3 0.209 0.209 0.791 10 4 '0.125 H2O,0.125 CH3CN'
4 0.291 0.291 0.291 10 4 '0.125 H2O,0.125 CH3CN'
5 0.709 0.291 0.709 10 4 '0.125 H2O,0.125 CH3CN'
6 0.709 0.709 0.291 10 4 '0.125 H2O,0.125 CH3CN'
7 0.291 0.709 0.709 10 4 '0.125 H2O,0.125 CH3CN'
8 0.209 0.791 0.209 10 4 '0.125 H2O,0.125 CH3CN'
9 0.791 0.791 0.791 10 4 '0.125 H2O,0.125 CH3CN'
